data_8103685
loop_
_publ_author_name
'Bassi, I.W.'
'Polato, F.'
'Calcaterra, M.'
'Bart, J.C.J.'

_publ_section_title
;
 A new layer structure of Mg Cl2 with hexagonal close packing of the
 chlorine atoms
;
_journal_name_full 'Zeitschrift fuer Kristallographie (149,1979-)'
_journal_page_first 297
_journal_page_last 302
_journal_volume 159
_journal_year 1982
_chemical_formula_sum 'Cl2 Mg'
_chemical_name_systematic 'Mg Cl2'
_space_group_IT_number 164
_symmetry_space_group_name_Hall '-P 3 2"'
_symmetry_space_group_name_H-M 'P -3 m 1'
_cell_angle_alpha 90
_cell_angle_beta 90
_cell_angle_gamma 120
_cell_formula_units_Z 1
_cell_length_a 3.641
_cell_length_b 3.641
_cell_length_c 5.927
_cell_volume 68.047
_citation_journal_id_ASTM ZEKRDZ
_cod_data_source_file Bassi_ZEKRDZ_1982_591.cif
_cod_data_source_block Cl2Mg1
_cod_original_cell_volume 68.04668
_cod_original_formula_sum 'Cl2 Mg1'
_cod_database_code 8103685

loop_
_symmetry_equiv_pos_as_xyz
x,y,z
-y,x-y,z
-x+y,-x,z
y,x,-z
-x,-x+y,-z
x-y,-y,-z
-x,-y,-z
y,-x+y,-z
x-y,x,-z
-y,-x,z
x,x-y,z
-x+y,y,z

loop_
_atom_site_label
_atom_site_type_symbol
_atom_site_fract_x
_atom_site_fract_y
_atom_site_fract_z
_atom_site_occupancy
_atom_site_U_iso_or_equiv
Cl1 Cl-1 0.3333 0.6667 0.23 1 0.0
Mg1 Mg+2 0 0 0 1 0.0
